data_2226062
loop_
_publ_author_name
'Siegel, David'
'Troyanov, Sergey'
'Noack, Johannes'
'Emmerling, Franziska'
'Nehls, Irene'

_publ_section_title
;
 Alternariol
;
_journal_coeditor_code BT5266
_journal_issue 6
_journal_name_full 'Acta Crystallographica Section E'
_journal_page_first o1366
_journal_paper_doi 10.1107/S1600536810017502
_journal_volume 66
_journal_year 2010
_chemical_formula_iupac 'C14 H10 O5'
_chemical_formula_moiety 'C14 H10 O5'
_chemical_formula_sum 'C14 H10 O5'
_chemical_formula_weight 258.22
_chemical_name_common Alternariol
_chemical_name_systematic
;
3,7,9-trihydroxy-1-methyl-6<i>H</i>-benzo[<i>c</i>]chromen-6-one
;
_space_group_IT_number 29
_symmetry_cell_setting orthorhombic
_symmetry_space_group_name_Hall 'P 2c -2ac'
_symmetry_space_group_name_H-M 'P c a 21'
_atom_sites_solution_hydrogens geom
_atom_sites_solution_primary direct
_atom_sites_solution_secondary difmap
_audit_creation_method SHELXL-97
_cell_angle_alpha 90.00
_cell_angle_beta 90.00
_cell_angle_gamma 90.00
_cell_formula_units_Z 4
_cell_length_a 18.969(3)
_cell_length_b 3.7244(6)
_cell_length_c 15.235(3)
_cell_measurement_reflns_used 1894
_cell_measurement_temperature 150(2)
_cell_measurement_theta_max 26
_cell_measurement_theta_min 5
_cell_volume 1076.3(3)
_computing_cell_refinement 'X-AREA (Stoe & Cie, 2006)'
_computing_data_collection 'X-AREA (Stoe & Cie, 2006)'
_computing_data_reduction 'X-AREA (Stoe & Cie, 2006)'
_computing_molecular_graphics 'DIAMOND (Brandenburg, 2010) and ORTEPIII (Burnett & Johnson, 1996)'
_computing_publication_material 'SHELXTL (Sheldrick, 2008)'
_computing_structure_refinement 'SHELXL97 (Sheldrick, 2008)'
_computing_structure_solution 'SHELXS97 (Sheldrick, 2008)'
_diffrn_ambient_temperature 150(2)
_diffrn_measured_fraction_theta_full 0.993
_diffrn_measured_fraction_theta_max 0.993
_diffrn_measurement_device_type 'Stoe IPDS'
_diffrn_measurement_method 'rotation method'
_diffrn_radiation_monochromator graphite
_diffrn_radiation_type MoK\a
_diffrn_radiation_wavelength 0.71073
_diffrn_reflns_av_R_equivalents 0.0672
_diffrn_reflns_av_sigmaI/netI 0.0531
_diffrn_reflns_limit_h_max 22
_diffrn_reflns_limit_h_min -24
_diffrn_reflns_limit_k_max 4
_diffrn_reflns_limit_k_min -4
_diffrn_reflns_limit_l_max 20
_diffrn_reflns_limit_l_min -20
_diffrn_reflns_number 6072
_diffrn_reflns_theta_full 28.08
_diffrn_reflns_theta_max 28.08
_diffrn_reflns_theta_min 2.53
_exptl_absorpt_coefficient_mu 0.123
_exptl_absorpt_correction_type none
_exptl_crystal_colour colourless
_exptl_crystal_density_diffrn 1.594
_exptl_crystal_density_method 'not measured'
_exptl_crystal_description needle
_exptl_crystal_F_000 536
_exptl_crystal_size_max 0.40
_exptl_crystal_size_mid 0.10
_exptl_crystal_size_min 0.02
_refine_diff_density_max 0.164
_refine_diff_density_min -0.227
_refine_ls_extinction_method none
_refine_ls_goodness_of_fit_ref 0.990
_refine_ls_hydrogen_treatment mixed
_refine_ls_matrix_type full
_refine_ls_number_parameters 191
_refine_ls_number_reflns 1338
_refine_ls_number_restraints 1
_refine_ls_restrained_S_all 0.989
_refine_ls_R_factor_all 0.0506
_refine_ls_R_factor_gt 0.0347
_refine_ls_shift/su_max 0.000
_refine_ls_shift/su_mean 0.000
_refine_ls_structure_factor_coef Fsqd
_refine_ls_weighting_details 'calc w=1/[\s^2^(Fo^2^)+(0.0314P)^2^] where P=(Fo^2^+2Fc^2^)/3'
_refine_ls_weighting_scheme calc
_refine_ls_wR_factor_gt 0.0659
_refine_ls_wR_factor_ref 0.0690
_reflns_number_gt 1053
_reflns_number_total 1338
_reflns_threshold_expression I>2\s(I)
_cod_data_source_file bt5266.cif
_cod_data_source_block I
_cod_database_code 2226062
_cod_database_fobs_code 2226062

loop_
_symmetry_equiv_pos_as_xyz
'x, y, z'
'-x, -y, z+1/2'
'-x+1/2, y, z+1/2'
'x+1/2, -y, z'

loop_
_atom_site_type_symbol
_atom_site_label
_atom_site_fract_x
_atom_site_fract_y
_atom_site_fract_z
_atom_site_U_iso_or_equiv
_atom_site_adp_type
_atom_site_calc_flag
_atom_site_refinement_flags
_atom_site_occupancy
_atom_site_disorder_assembly
_atom_site_disorder_group
O O1 0.54295(9) 0.3728(6) 0.78417(11) 0.0213(4) Uani d . 1 . .
O O2 0.44464(9) 0.1215(6) 0.74006(11) 0.0272(5) Uani d . 1 . .
O O3 0.42666(9) -0.0612(6) 0.57652(13) 0.0277(5) Uani d . 1 . .
H H3 0.4192(17) -0.038(10) 0.632(2) 0.033 Uiso d . 1 . .
O O4 0.61983(10) 0.1209(7) 0.38531(11) 0.0275(5) Uani d . 1 . .
H H4 0.5946(18) 0.002(10) 0.344(2) 0.033 Uiso d . 1 . .
O O5 0.74389(10) 0.8553(6) 0.91670(10) 0.0260(5) Uani d . 1 . .
H H5 0.7843 0.9307 0.9038 0.031 Uiso calc R 1 . .
C C1 0.50516(13) 0.2203(8) 0.71956(16) 0.0193(6) Uani d . 1 . .
C C2 0.53589(13) 0.1856(8) 0.63425(15) 0.0167(6) Uani d . 1 . .
C C3 0.49365(13) 0.0493(8) 0.56447(16) 0.0192(6) Uani d . 1 . .
C C4 0.52045(14) 0.0246(8) 0.48049(17) 0.0194(6) Uani d . 1 . .
H H4A 0.4917(15) -0.072(8) 0.4295(19) 0.023 Uiso d . 1 . .
C C5 0.58935(13) 0.1357(9) 0.46651(15) 0.0183(6) Uani d . 1 . .
C C6 0.63205(15) 0.2688(8) 0.53304(15) 0.0178(6) Uani d . 1 . .
H H6A 0.6788(15) 0.341(8) 0.5183(18) 0.021 Uiso d . 1 . .
C C7 0.60688(12) 0.2911(7) 0.61830(15) 0.0135(5) Uani d . 1 . .
C C8 0.64850(13) 0.4228(7) 0.69286(14) 0.0141(5) Uani d . 1 . .
C C9 0.61339(12) 0.4710(8) 0.77287(16) 0.0166(6) Uani d . 1 . .
C C10 0.64335(14) 0.6136(8) 0.84775(16) 0.0194(6) Uani d . 1 . .
H H10 0.6189(14) 0.644(8) 0.9006(18) 0.023 Uiso d . 1 . .
C C11 0.71326(13) 0.7093(8) 0.84418(16) 0.0186(6) Uani d . 1 . .
C C12 0.75199(13) 0.6479(8) 0.76803(16) 0.0159(5) Uani d . 1 . .
H H12 0.7968(16) 0.696(8) 0.7685(17) 0.019 Uiso d . 1 . .
C C13 0.72187(13) 0.5072(7) 0.69300(15) 0.0146(5) Uani d . 1 . .
C C14 0.77182(13) 0.4380(8) 0.61791(16) 0.0198(6) Uani d . 1 . .
H H14A 0.8205 0.4683 0.6382 0.030 Uiso calc R 1 . .
H H14B 0.7622 0.6083 0.5704 0.030 Uiso calc R 1 . .
H H14C 0.7652 0.1923 0.5964 0.030 Uiso calc R 1 . .

loop_
_atom_site_aniso_label
_atom_site_aniso_U_11
_atom_site_aniso_U_22
_atom_site_aniso_U_33
_atom_site_aniso_U_12
_atom_site_aniso_U_13
_atom_site_aniso_U_23
O1 0.0154(8) 0.0343(13) 0.0141(8) -0.0028(8) 0.0031(6) -0.0013(9)
O2 0.0164(9) 0.0475(14) 0.0177(8) -0.0068(9) 0.0028(7) 0.0060(9)
O3 0.0125(9) 0.0439(14) 0.0268(10) -0.0096(9) 0.0011(8) -0.0021(11)
O4 0.0164(9) 0.0518(15) 0.0143(9) -0.0034(10) -0.0002(7) -0.0092(9)
O5 0.0244(10) 0.0405(13) 0.0131(8) -0.0053(9) -0.0034(7) -0.0063(9)
C1 0.0152(13) 0.0243(18) 0.0183(13) -0.0006(11) -0.0013(9) 0.0027(11)
C2 0.0139(12) 0.0187(16) 0.0176(12) 0.0002(10) 0.0010(9) 0.0038(11)
C3 0.0113(12) 0.0239(17) 0.0222(13) -0.0027(11) -0.0021(10) 0.0012(12)
C4 0.0166(13) 0.0218(17) 0.0200(12) 0.0027(11) -0.0052(10) -0.0022(11)
C5 0.0149(13) 0.0277(17) 0.0123(11) 0.0025(12) 0.0021(9) -0.0019(12)
C6 0.0134(12) 0.0226(17) 0.0175(12) 0.0001(10) 0.0012(9) -0.0003(11)
C7 0.0124(11) 0.0153(15) 0.0127(11) 0.0024(9) 0.0007(9) 0.0026(11)
C8 0.0170(12) 0.0150(14) 0.0102(10) 0.0036(10) -0.0006(9) -0.0001(10)
C9 0.0129(11) 0.0216(17) 0.0153(10) 0.0008(10) -0.0006(10) 0.0035(11)
C10 0.0207(14) 0.0257(17) 0.0117(11) 0.0037(11) 0.0030(9) 0.0001(11)
C11 0.0205(13) 0.0227(17) 0.0125(11) 0.0014(11) -0.0061(10) -0.0013(11)
C12 0.0124(11) 0.0191(15) 0.0163(11) 0.0014(10) -0.0020(9) 0.0014(11)
C13 0.0166(12) 0.0139(15) 0.0133(10) 0.0023(10) 0.0015(9) 0.0030(10)
C14 0.0130(12) 0.0279(17) 0.0184(11) -0.0009(10) 0.0004(9) -0.0038(12)

loop_
_atom_type_symbol
_atom_type_description
_atom_type_scat_dispersion_real
_atom_type_scat_dispersion_imag
_atom_type_scat_source
O O 0.0106 0.0060 'International Tables Vol C Tables 4.2.6.8 and 6.1.1.4'
H H 0.0000 0.0000 'International Tables Vol C Tables 4.2.6.8 and 6.1.1.4'
C C 0.0033 0.0016 'International Tables Vol C Tables 4.2.6.8 and 6.1.1.4'

loop_
_geom_angle_atom_site_label_1
_geom_angle_atom_site_label_2
_geom_angle_atom_site_label_3
_geom_angle_site_symmetry_1
_geom_angle_site_symmetry_3
_geom_angle
_geom_angle_publ_flag
C1 O1 C9 . . 122.07(19) ?
C3 O3 H3 . . 105(2) ?
C5 O4 H4 . . 115(2) ?
C11 O5 H5 . . 109.5 ?
O2 C1 O1 . . 115.6(2) ?
O2 C1 C2 . . 125.2(2) ?
O1 C1 C2 . . 119.1(2) ?
C7 C2 C3 . . 120.2(2) ?
C7 C2 C1 . . 121.0(2) ?
C3 C2 C1 . . 118.8(2) ?
O3 C3 C4 . . 116.9(2) ?
O3 C3 C2 . . 122.5(2) ?
C4 C3 C2 . . 120.6(2) ?
C3 C4 C5 . . 118.0(2) ?
C3 C4 H4A . . 122.4(16) ?
C5 C4 H4A . . 119.6(16) ?
O4 C5 C4 . . 121.7(2) ?
O4 C5 C6 . . 115.4(2) ?
C4 C5 C6 . . 122.9(2) ?
C7 C6 C5 . . 120.3(2) ?
C7 C6 H6A . . 121.6(17) ?
C5 C6 H6A . . 118.1(17) ?
C6 C7 C2 . . 118.0(2) ?
C6 C7 C8 . . 124.1(2) ?
C2 C7 C8 . . 118.0(2) ?
C9 C8 C13 . . 115.7(2) ?
C9 C8 C7 . . 117.4(2) ?
C13 C8 C7 . . 126.8(2) ?
C10 C9 O1 . . 113.1(2) ?
C10 C9 C8 . . 124.9(2) ?
O1 C9 C8 . . 121.9(2) ?
C11 C10 C9 . . 117.7(2) ?
C11 C10 H10 . . 118.7(17) ?
C9 C10 H10 . . 123.6(17) ?
O5 C11 C10 . . 118.9(2) ?
O5 C11 C12 . . 121.1(2) ?
C10 C11 C12 . . 120.0(2) ?
C13 C12 C11 . . 122.2(2) ?
C13 C12 H12 . . 119.3(18) ?
C11 C12 H12 . . 118.4(18) ?
C12 C13 C8 . . 119.2(2) ?
C12 C13 C14 . . 115.6(2) ?
C8 C13 C14 . . 125.1(2) ?
C13 C14 H14A . . 109.5 ?
C13 C14 H14B . . 109.5 ?
H14A C14 H14B . . 109.5 ?
C13 C14 H14C . . 109.5 ?
H14A C14 H14C . . 109.5 ?
H14B C14 H14C . . 109.5 ?

loop_
_geom_bond_atom_site_label_1
_geom_bond_atom_site_label_2
_geom_bond_site_symmetry_2
_geom_bond_distance
_geom_bond_publ_flag
O1 C1 . 1.343(3) ?
O1 C9 . 1.396(3) ?
O2 C1 . 1.245(3) ?
O3 C3 . 1.348(3) ?
O3 H3 . 0.86(3) ?
O4 C5 . 1.367(3) ?
O4 H4 . 0.91(4) ?
O5 C11 . 1.362(3) ?
O5 H5 . 0.8400 ?
C1 C2 . 1.430(3) ?
C2 C7 . 1.424(3) ?
C2 C3 . 1.425(4) ?
C3 C4 . 1.380(3) ?
C4 C5 . 1.387(4) ?
C4 H4A . 1.01(3) ?
C5 C6 . 1.389(4) ?
C6 C7 . 1.386(3) ?
C6 H6A . 0.95(3) ?
C7 C8 . 1.468(3) ?
C8 C9 . 1.401(3) ?
C8 C13 . 1.427(4) ?
C9 C10 . 1.381(4) ?
C10 C11 . 1.374(4) ?
C10 H10 . 0.94(3) ?
C11 C12 . 1.392(4) ?
C12 C13 . 1.381(4) ?
C12 H12 . 0.87(3) ?
C13 C14 . 1.508(3) ?
C14 H14A . 0.9800 ?
C14 H14B . 0.9800 ?
C14 H14C . 0.9800 ?

loop_
_geom_hbond_atom_site_label_D
_geom_hbond_atom_site_label_H
_geom_hbond_atom_site_label_A
_geom_hbond_site_symmetry_A
_geom_hbond_distance_DH
_geom_hbond_distance_HA
_geom_hbond_distance_DA
_geom_hbond_angle_DHA
_geom_hbond_publ_flag
O3 H3 O2 . 0.86(3) 1.82(3) 2.605(3) 152(3) yes
O4 H4 O2 2_654 0.91(3) 1.81(3) 2.685(3) 162(3) yes
O5 H5 O4 3_665 0.84 1.97 2.809(2) 175 yes

loop_
_geom_torsion_atom_site_label_1
_geom_torsion_atom_site_label_2
_geom_torsion_atom_site_label_3
_geom_torsion_atom_site_label_4
_geom_torsion_site_symmetry_1
_geom_torsion_site_symmetry_2
_geom_torsion_site_symmetry_3
_geom_torsion_site_symmetry_4
_geom_torsion
_geom_torsion_publ_flag
C9 O1 C1 O2 . . . . 174.9(2) ?
C9 O1 C1 C2 . . . . -5.6(4) ?
O2 C1 C2 C7 . . . . -176.9(3) ?
O1 C1 C2 C7 . . . . 3.6(4) ?
O2 C1 C2 C3 . . . . 4.3(4) ?
O1 C1 C2 C3 . . . . -175.2(3) ?
C7 C2 C3 O3 . . . . 178.6(3) ?
C1 C2 C3 O3 . . . . -2.6(4) ?
C7 C2 C3 C4 . . . . -1.3(4) ?
C1 C2 C3 C4 . . . . 177.5(3) ?
O3 C3 C4 C5 . . . . -179.8(3) ?
C2 C3 C4 C5 . . . . 0.1(4) ?
C3 C4 C5 O4 . . . . -179.9(3) ?
C3 C4 C5 C6 . . . . 0.1(5) ?
O4 C5 C6 C7 . . . . -179.1(3) ?
C4 C5 C6 C7 . . . . 0.9(5) ?
C5 C6 C7 C2 . . . . -2.1(4) ?
C5 C6 C7 C8 . . . . 179.1(3) ?
C3 C2 C7 C6 . . . . 2.3(4) ?
C1 C2 C7 C6 . . . . -176.5(3) ?
C3 C2 C7 C8 . . . . -178.8(3) ?
C1 C2 C7 C8 . . . . 2.5(4) ?
C6 C7 C8 C9 . . . . 172.4(3) ?
C2 C7 C8 C9 . . . . -6.5(4) ?
C6 C7 C8 C13 . . . . -7.9(4) ?
C2 C7 C8 C13 . . . . 173.3(3) ?
C1 O1 C9 C10 . . . . -178.2(3) ?
C1 O1 C9 C8 . . . . 1.3(4) ?
C13 C8 C9 C10 . . . . 4.5(4) ?
C7 C8 C9 C10 . . . . -175.7(3) ?
C13 C8 C9 O1 . . . . -174.9(2) ?
C7 C8 C9 O1 . . . . 4.8(4) ?
O1 C9 C10 C11 . . . . 178.2(3) ?
C8 C9 C10 C11 . . . . -1.3(4) ?
C9 C10 C11 O5 . . . . 179.1(2) ?
C9 C10 C11 C12 . . . . -2.6(4) ?
O5 C11 C12 C13 . . . . -178.6(3) ?
C10 C11 C12 C13 . . . . 3.1(4) ?
C11 C12 C13 C8 . . . . 0.3(4) ?
C11 C12 C13 C14 . . . . -176.7(3) ?
C9 C8 C13 C12 . . . . -3.9(4) ?
C7 C8 C13 C12 . . . . 176.4(3) ?
C9 C8 C13 C14 . . . . 172.9(3) ?
C7 C8 C13 C14 . . . . -6.8(4) ?

loop_
_cod_related_entry_id
_cod_related_entry_database
_cod_related_entry_code
1 ChemSpider 4514301
